data_1529002
loop_
_publ_author_name
'Wiseman, P.J.'
'Dickens, P.G.'

_publ_section_title
;
 The crystal structure of cubic hydrogen tungsten bronze
;
_journal_name_full 'Journal of Solid State Chemistry'
_journal_page_first 374
_journal_page_last 377
_journal_volume 6
_journal_year 1973
_chemical_formula_sum 'D0.53 O3 W'
_chemical_name_systematic 'D0.53 W O3'
_space_group_IT_number 204
_symmetry_space_group_name_Hall '-I 2 2 3'
_symmetry_space_group_name_H-M 'I m -3'
_cell_angle_alpha 90
_cell_angle_beta 90
_cell_angle_gamma 90
_cell_formula_units_Z 8
_cell_length_a 7.562
_cell_length_b 7.562
_cell_length_c 7.562
_cell_volume 432.424
_citation_journal_id_ASTM JSSCBI
_cod_data_source_file Wiseman_JSSCBI_1973_1988.cif
_cod_data_source_block D0.53O3W1
_cod_original_cell_volume 432.4242
_cod_original_formula_sum 'D0.53 O3 W1'
_cod_database_code 1529002

loop_
_symmetry_equiv_pos_as_xyz
x,y,z
-x,-y,z
x,-y,-z
-x,y,-z
z,x,y
-z,-x,y
z,-x,-y
-z,x,-y
y,z,x
y,-z,-x
-y,z,-x
-y,-z,x
-x,-y,-z
x,y,-z
-x,y,z
x,-y,z
-z,-x,-y
z,x,-y
-z,x,y
z,-x,y
-y,-z,-x
-y,z,x
y,-z,x
y,z,-x
x+1/2,y+1/2,z+1/2
-x+1/2,-y+1/2,z+1/2
x+1/2,-y+1/2,-z+1/2
-x+1/2,y+1/2,-z+1/2
z+1/2,x+1/2,y+1/2
-z+1/2,-x+1/2,y+1/2
z+1/2,-x+1/2,-y+1/2
-z+1/2,x+1/2,-y+1/2
y+1/2,z+1/2,x+1/2
y+1/2,-z+1/2,-x+1/2
-y+1/2,z+1/2,-x+1/2
-y+1/2,-z+1/2,x+1/2
-x+1/2,-y+1/2,-z+1/2
x+1/2,y+1/2,-z+1/2
-x+1/2,y+1/2,z+1/2
x+1/2,-y+1/2,z+1/2
-z+1/2,-x+1/2,-y+1/2
z+1/2,x+1/2,-y+1/2
-z+1/2,x+1/2,y+1/2
z+1/2,-x+1/2,y+1/2
-y+1/2,-z+1/2,-x+1/2
-y+1/2,z+1/2,x+1/2
y+1/2,-z+1/2,x+1/2
y+1/2,z+1/2,-x+1/2

loop_
_atom_site_label
_atom_site_type_symbol
_atom_site_fract_x
_atom_site_fract_y
_atom_site_fract_z
_atom_site_occupancy
_atom_site_U_iso_or_equiv
D1 D+1 0 0.073 0.314 0.088 0.0
W1 W+5 0.25 0.25 0.25 1 0.0
O1 O-2 0 0.2158 0.2842 1 0.0
D2 D+1 0 0.186 0.427 0.088 0.0
